data_7115237
loop_
_publ_author_name
'Leung, Pak-Hing'
'Ng, Khim-Hui'
'Li, Yongxin'
'White, Andrew J. P.'
'Williams, David J.'

_publ_section_title
;
 Designer cyclopalladated-amine catalysts for the asymmetric Claisen
 rearrangement
;
_journal_issue 23
_journal_name_full 'Chemical Communications'
_journal_page_first 2435
_journal_paper_doi 10.1039/a907617d
_journal_year 1999
_chemical_formula_sum 'C22 H24.5 Cl N3 O4.25 Pd'
_chemical_formula_weight 540.80
_chemical_name_systematic
; 
 ? 
;
_space_group_IT_number 4
_symmetry_cell_setting monoclinic
_symmetry_space_group_name_Hall 'P 2yb'
_symmetry_space_group_name_H-M 'P 1 21 1'
_atom_sites_solution_hydrogens geom
_atom_sites_solution_primary direct
_atom_sites_solution_secondary difmap
_audit_creation_method SHELXL
_cell_angle_alpha 90.00
_cell_angle_beta 108.603(8)
_cell_angle_gamma 90.00
_cell_formula_units_Z 2
_cell_length_a 12.399(2)
_cell_length_b 7.6006(7)
_cell_length_c 13.0976(11)
_cell_measurement_reflns_used 28
_cell_measurement_temperature 293(2)
_cell_measurement_theta_max 12.50
_cell_measurement_theta_min 4.66
_cell_volume 1169.8(2)
_computing_cell_refinement 'Siemens XSCANS'
_computing_data_collection 'Siemens XSCANS'
_computing_data_reduction 'Siemens SHELXTL'
_computing_molecular_graphics 'Siemens SHELXTL'
_computing_publication_material 'Siemens SHELXTL'
_computing_structure_refinement 'SHELXL-93 (Sheldrick, 1993)'
_computing_structure_solution 'SHELXS-86 (Sheldrick, 1990)'
_diffrn_ambient_temperature 293(2)
_diffrn_measurement_device 'Siemens P4'
_diffrn_measurement_method '\w scans'
_diffrn_radiation_monochromator graphite
_diffrn_radiation_source 'fine-focus sealed tube'
_diffrn_radiation_type MoK\a
_diffrn_radiation_wavelength 0.71073
_diffrn_reflns_av_R_equivalents 0.0220
_diffrn_reflns_av_sigmaI/netI 0.0438
_diffrn_reflns_limit_h_max 16
_diffrn_reflns_limit_h_min 0
_diffrn_reflns_limit_k_max 9
_diffrn_reflns_limit_k_min 0
_diffrn_reflns_limit_l_max 16
_diffrn_reflns_limit_l_min -17
_diffrn_reflns_number 3005
_diffrn_reflns_theta_max 27.50
_diffrn_reflns_theta_min 1.97
_diffrn_standards_interval_count 97
_diffrn_standards_number 3
_exptl_absorpt_coefficient_mu 0.941
_exptl_absorpt_correction_T_max 0.8635
_exptl_absorpt_correction_T_min 0.7529
_exptl_absorpt_correction_type 'Face-indexed numerical'
_exptl_crystal_colour 'Pale yellow'
_exptl_crystal_density_diffrn 1.535
_exptl_crystal_description prisms
_exptl_crystal_F_000 549
_exptl_crystal_size_max 0.61
_exptl_crystal_size_mid 0.39
_exptl_crystal_size_min 0.21
_refine_diff_density_max 0.360
_refine_diff_density_min -0.266
_refine_diff_density_rms 0.069
_refine_ls_abs_structure_details 'Flack H D (1983), Acta Cryst. A39, 876-881'
_refine_ls_abs_structure_Flack 0.01(5)
_refine_ls_extinction_method none
_refine_ls_goodness_of_fit_all 1.031
_refine_ls_goodness_of_fit_obs 1.051
_refine_ls_matrix_type full
_refine_ls_number_parameters 284
_refine_ls_number_reflns 2832
_refine_ls_number_restraints 1
_refine_ls_restrained_S_all 1.035
_refine_ls_restrained_S_obs 1.051
_refine_ls_R_factor_all 0.0369
_refine_ls_R_factor_obs 0.0321
_refine_ls_shift/esd_max 0.001
_refine_ls_shift/esd_mean 0.000
_refine_ls_structure_factor_coef Fsqd
_refine_ls_weighting_details 'w=1/[\s^2^(Fo^2^)+(0.0396P)^2^+0.0000P] where P=(Fo^2^+2Fc^2^)/3'
_refine_ls_weighting_scheme calc
_refine_ls_wR_factor_all 0.0795
_refine_ls_wR_factor_obs 0.0768
_reflns_number_observed 2628
_reflns_number_total 2879
_reflns_observed_criterion >2sigma(I)
_cod_data_source_file 907617d.txt
_cod_data_source_block HG9901
_cod_depositor_comments
;
The following automatic conversions were performed:

'_symmetry_cell_setting' value 'Monoclinic' changed to 'monoclinic'
according to
/usr/data/users/saulius/automatic-downloads/retrospective/RSC/lib/dictionaries/cif_core.dic
dictionary named 'cif_core.dic' version 2.4.2 from 2011-04-26.

Automatic conversion script
Id: cif_fix_values 2281 2013-09-26 08:29:07Z andrius 

The following automatic conversions were performed:

'_refine_ls_weighting_scheme' value 'calc
w=1/[\s^2^(Fo^2^)+(0.0396P)^2^+0.0000P] where P=(Fo^2^+2Fc^2^)/3' was
changed to 'calc'. New tag '_refine_ls_weighting_details' was
created. The value of the new tag was set to
'w=1/[\s^2^(Fo^2^)+(0.0396P)^2^+0.0000P] where P=(Fo^2^+2Fc^2^)/3'.

Automatic conversion script
Id: cif_fix_values 3143 2015-03-26 13:38:13Z robertas 
;
_cod_original_sg_symbol_H-M P2(1)
_cod_original_formula_sum 'C22 H24.50 N3 O4.25 Cl Pd'
_cod_database_code 7115237

loop_
_symmetry_equiv_pos_as_xyz
'x, y, z'
'-x, y+1/2, -z'

loop_
_atom_site_aniso_label
_atom_site_aniso_U_11
_atom_site_aniso_U_22
_atom_site_aniso_U_33
_atom_site_aniso_U_23
_atom_site_aniso_U_13
_atom_site_aniso_U_12
Pd 0.03668(13) 0.0478(2) 0.03491(13) 0.0057(2) 0.01321(9) 0.0045(3)
C1 0.036(2) 0.034(2) 0.034(2) 0.0013(15) 0.013(2) 0.002(2)
C2 0.038(2) 0.031(2) 0.034(2) 0.0002(14) 0.012(2) 0.001(2)
C3 0.045(2) 0.043(4) 0.043(2) -0.005(2) 0.014(2) -0.009(2)
C4 0.045(2) 0.050(4) 0.048(2) -0.003(3) 0.005(2) -0.010(3)
C5 0.055(3) 0.057(3) 0.037(2) -0.003(2) 0.003(2) -0.004(2)
C6 0.055(3) 0.045(3) 0.036(2) -0.001(2) 0.013(2) 0.005(2)
C7 0.041(2) 0.035(2) 0.035(2) -0.004(2) 0.013(2) 0.004(2)
C8 0.047(2) 0.038(2) 0.045(2) 0.004(2) 0.022(2) 0.005(2)
C9 0.058(3) 0.057(3) 0.055(3) 0.015(3) 0.030(3) 0.009(3)
C10 0.062(4) 0.068(4) 0.085(4) 0.023(4) 0.047(3) 0.002(3)
C11 0.041(3) 0.069(4) 0.090(4) 0.022(4) 0.030(3) -0.002(3)
C12 0.037(2) 0.051(3) 0.067(3) 0.010(3) 0.016(2) -0.002(2)
C13 0.034(2) 0.034(2) 0.050(2) 0.003(2) 0.017(2) 0.003(2)
C14 0.037(2) 0.032(2) 0.037(2) 0.003(2) 0.012(2) 0.005(2)
C15 0.029(2) 0.050(3) 0.044(2) 0.005(2) 0.004(2) 0.005(2)
N16 0.039(2) 0.058(4) 0.040(2) 0.009(2) 0.007(2) 0.006(2)
C17 0.067(4) 0.055(4) 0.055(3) -0.010(3) 0.004(3) -0.003(3)
C18 0.052(3) 0.117(9) 0.041(2) 0.019(3) 0.006(2) 0.010(4)
C19 0.054(3) 0.043(3) 0.087(5) 0.017(3) 0.028(3) 0.015(3)
N20 0.060(3) 0.081(4) 0.044(2) 0.011(2) 0.022(2) 0.012(3)
C21 0.069(4) 0.094(5) 0.044(3) 0.007(3) 0.025(3) 0.015(4)
C22 0.120(7) 0.156(11) 0.053(4) 0.028(5) 0.051(4) 0.045(7)
N23 0.038(2) 0.055(3) 0.049(2) 0.005(2) 0.020(2) 0.002(2)
C24 0.043(3) 0.055(3) 0.057(3) 0.007(3) 0.019(2) -0.001(2)
C25 0.037(3) 0.060(4) 0.120(6) 0.020(4) 0.016(3) -0.001(3)
Cl 0.0563(7) 0.102(2) 0.0530(6) -0.0087(8) 0.0174(5) -0.0146(9)
O1 0.133(5) 0.192(9) 0.065(3) -0.032(8) 0.024(3) -0.021(11)
O2 0.088(4) 0.297(21) 0.111(5) -0.057(8) 0.051(4) 0.000(7)
O3 0.138(8) 0.178(12) 0.140(9) -0.008(8) 0.038(7) -0.078(9)
O4 0.159(11) 0.196(14) 0.153(10) 0.066(10) -0.007(8) 0.002(10)

loop_
_atom_site_label
_atom_site_type_symbol
_atom_site_fract_x
_atom_site_fract_y
_atom_site_fract_z
_atom_site_U_iso_or_equiv
_atom_site_thermal_displace_type
_atom_site_occupancy
_atom_site_calc_flag
_atom_site_refinement_flags
Pd Pd 0.14824(3) 0.50092(8) 0.75478(2) 0.03937(9) Uani 1 d .
C1 C 0.1881(4) 0.5600(7) 0.6224(3) 0.0344(8) Uani 1 d .
C2 C 0.1129(4) 0.5576(6) 0.5121(3) 0.0344(8) Uani 1 d .
C3 C 0.0040(4) 0.4805(11) 0.4824(4) 0.0436(14) Uani 1 d .
H3A H -0.0194(4) 0.4231(11) 0.5344(4) 0.052 Uiso 1 calc R
C4 C -0.0689(4) 0.4880(15) 0.3779(4) 0.0502(13) Uani 1 d .
H4A H -0.1411(4) 0.4385(15) 0.3605(4) 0.060 Uiso 1 calc R
C5 C -0.0339(5) 0.5704(9) 0.2982(4) 0.0521(12) Uani 1 d .
H5A H -0.0838(5) 0.5792(9) 0.2282(4) 0.062 Uiso 1 calc R
C6 C 0.0737(5) 0.6379(8) 0.3232(4) 0.0455(11) Uani 1 d .
H6A H 0.0968(5) 0.6894(8) 0.2692(4) 0.055 Uiso 1 calc R
C7 C 0.1509(4) 0.6311(7) 0.4298(3) 0.0370(9) Uani 1 d .
C8 C 0.2678(4) 0.6958(7) 0.4560(4) 0.0416(10) Uani 1 d .
C9 C 0.3114(5) 0.7637(9) 0.3763(5) 0.0537(13) Uani 1 d .
H9A H 0.2656(5) 0.7649(9) 0.3045(5) 0.064 Uiso 1 calc R
C10 C 0.4215(6) 0.8285(11) 0.4041(6) 0.066(2) Uani 1 d .
H10A H 0.4491(6) 0.8724(11) 0.3509(6) 0.079 Uiso 1 calc R
C11 C 0.4906(5) 0.8283(11) 0.5102(7) 0.064(2) Uani 1 d .
H11A H 0.5629(5) 0.8775(11) 0.5286(7) 0.077 Uiso 1 calc R
C12 C 0.4525(4) 0.7554(8) 0.5889(5) 0.0514(13) Uani 1 d .
H12A H 0.5011(4) 0.7508(8) 0.6596(5) 0.062 Uiso 1 calc R
C13 C 0.3406(4) 0.6873(7) 0.5638(4) 0.0386(9) Uani 1 d .
C14 C 0.2979(4) 0.6149(6) 0.6452(4) 0.0353(8) Uani 1 d .
C15 C 0.3715(4) 0.6038(8) 0.7628(4) 0.0428(11) Uani 1 d .
H15A H 0.4493(4) 0.5724(8) 0.7665(4) 0.051 Uiso 1 calc R
N16 N 0.3212(4) 0.4553(7) 0.8107(3) 0.0468(12) Uani 1 d .
C17 C 0.3735(6) 0.7795(10) 0.8193(5) 0.062(2) Uani 1 d .
H17A H 0.4203(6) 0.7697(10) 0.8933(5) 0.094 Uiso 1 calc R
H17B H 0.2975(6) 0.8110(10) 0.8160(5) 0.094 Uiso 1 calc R
H17C H 0.4040(6) 0.8685(10) 0.7843(5) 0.094 Uiso 1 calc R
C18 C 0.3701(5) 0.4550(13) 0.9307(4) 0.072(3) Uani 1 d .
H18A H 0.3539(5) 0.5652(13) 0.9584(4) 0.108 Uiso 1 calc R
H18B H 0.4510(5) 0.4384(13) 0.9513(4) 0.108 Uiso 1 calc R
H18C H 0.3369(5) 0.3610(13) 0.9594(4) 0.108 Uiso 1 calc R
C19 C 0.3487(6) 0.2822(9) 0.7724(7) 0.060(2) Uani 1 d .
H19A H 0.3185(6) 0.2775(9) 0.6952(7) 0.090 Uiso 1 calc R
H19B H 0.3157(6) 0.1899(9) 0.8027(7) 0.090 Uiso 1 calc R
H19C H 0.4298(6) 0.2673(9) 0.7945(7) 0.090 Uiso 1 calc R
N20 N 0.1172(5) 0.4428(9) 0.9017(4) 0.0603(15) Uani 1 d .
C21 C 0.0983(6) 0.4177(12) 0.9786(5) 0.067(2) Uani 1 d .
C22 C 0.0758(9) 0.3898(18) 1.0799(6) 0.104(4) Uani 1 d .
H22A H 0.0856(9) 0.2675(18) 1.0990(6) 0.156 Uiso 1 d R
H22B H -0.0009(9) 0.4245(18) 1.0720(6) 0.156 Uiso 1 d R
H22C H 0.1277(9) 0.4589(18) 1.1355(6) 0.156 Uiso 1 d R
N23 N -0.0157(4) 0.5811(7) 0.6978(4) 0.0459(10) Uani 1 d .
C24 C -0.1067(5) 0.6321(9) 0.6693(5) 0.0506(12) Uani 1 d .
C25 C -0.2219(5) 0.6985(11) 0.6277(7) 0.075(2) Uani 1 d .
H25A H -0.2444(5) 0.7458(11) 0.6857(7) 0.112 Uiso 1 d R
H25B H -0.2723(5) 0.6044(11) 0.5939(7) 0.112 Uiso 1 d R
H25C H -0.2254(5) 0.7892(11) 0.5757(7) 0.112 Uiso 1 d R
Cl Cl 0.73536(14) 0.4631(3) 0.91890(13) 0.0705(7) Uani 1 d .
O1 O 0.7772(6) 0.5127(24) 1.0267(5) 0.132(3) Uani 1 d .
O2 O 0.8243(7) 0.4302(20) 0.8806(6) 0.161(7) Uani 1 d .
O3 O 0.6601(11) 0.3302(19) 0.8986(9) 0.154(5) Uani 1 d .
O4 O 0.6741(12) 0.6064(22) 0.8566(10) 0.183(6) Uani 1 d .
O10 O 0.3337(33) 0.4655(77) 1.1993(31) 0.150(15) Uiso 0.25 d P

loop_
_atom_type_symbol
_atom_type_description
_atom_type_scat_dispersion_real
_atom_type_scat_dispersion_imag
_atom_type_scat_source
C C 0.0033 0.0016 'International Tables Vol C Tables 4.2.6.8 and 6.1.1.4'
H H 0.0000 0.0000 'International Tables Vol C Tables 4.2.6.8 and 6.1.1.4'
N N 0.0061 0.0033 'International Tables Vol C Tables 4.2.6.8 and 6.1.1.4'
O O 0.0106 0.0060 'International Tables Vol C Tables 4.2.6.8 and 6.1.1.4'
Cl Cl 0.1484 0.1585 'International Tables Vol C Tables 4.2.6.8 and 6.1.1.4'
Pd Pd -0.9988 1.0072 'International Tables Vol C Tables 4.2.6.8 and 6.1.1.4'

loop_
_geom_angle_atom_site_label_1
_geom_angle_atom_site_label_2
_geom_angle_atom_site_label_3
_geom_angle
C1 Pd N23 96.3(2)
C1 Pd N16 80.2(2)
N23 Pd N16 172.0(2)
C1 Pd N20 176.2(2)
N23 Pd N20 86.9(2)
N16 Pd N20 96.4(2)
C14 C1 C2 120.2(4)
C14 C1 Pd 112.6(3)
C2 C1 Pd 127.1(3)
C3 C2 C7 118.4(4)
C3 C2 C1 122.4(4)
C7 C2 C1 119.2(4)
C4 C3 C2 121.6(6)
C3 C4 C5 119.8(6)
C6 C5 C4 120.0(5)
C5 C6 C7 121.4(5)
C6 C7 C2 118.5(5)
C6 C7 C8 121.7(5)
C2 C7 C8 119.8(4)
C13 C8 C9 118.7(5)
C13 C8 C7 119.2(4)
C9 C8 C7 122.1(5)
C10 C9 C8 120.7(6)
C11 C10 C9 120.4(5)
C10 C11 C12 120.2(6)
C11 C12 C13 121.0(6)
C8 C13 C12 118.7(5)
C8 C13 C14 119.2(4)
C12 C13 C14 122.0(5)
C1 C14 C13 122.1(4)
C1 C14 C15 116.1(4)
C13 C14 C15 121.8(4)
N16 C15 C14 105.5(4)
N16 C15 C17 113.3(5)
C14 C15 C17 110.8(4)
C19 N16 C18 107.1(5)
C19 N16 C15 110.5(5)
C18 N16 C15 110.7(5)
C19 N16 Pd 110.7(4)
C18 N16 Pd 113.7(3)
C15 N16 Pd 104.3(3)
C21 N20 Pd 177.4(7)
N20 C21 C22 178.3(11)
C24 N23 Pd 176.8(5)
N23 C24 C25 177.1(7)
O3 Cl O2 112.3(9)
O3 Cl O1 114.5(8)
O2 Cl O1 109.7(5)
O3 Cl O4 104.6(7)
O2 Cl O4 105.9(9)
O1 Cl O4 109.4(10)

loop_
_geom_bond_atom_site_label_1
_geom_bond_atom_site_label_2
_geom_bond_distance
Pd C1 2.000(4)
Pd N23 2.023(4)
Pd N16 2.062(4)
Pd N20 2.126(5)
C1 C14 1.363(6)
C1 C2 1.448(6)
C2 C3 1.409(7)
C2 C7 1.421(6)
C3 C4 1.379(6)
C4 C5 1.400(9)
C5 C6 1.368(8)
C6 C7 1.420(6)
C7 C8 1.464(7)
C8 C13 1.413(7)
C8 C9 1.418(7)
C9 C10 1.387(9)
C10 C11 1.380(11)
C11 C12 1.380(8)
C12 C13 1.418(7)
C13 C14 1.442(6)
C14 C15 1.521(6)
C15 N16 1.519(7)
C15 C17 1.523(9)
N16 C19 1.486(8)
N16 C18 1.493(6)
N20 C21 1.121(8)
C21 C22 1.456(8)
N23 C24 1.137(7)
C24 C25 1.448(8)
Cl O3 1.343(11)
Cl O2 1.372(7)
Cl O1 1.392(7)
Cl O4 1.426(14)
